data_2017848
loop_
_publ_author_name
'Yang, Er-Lei'
'Jiang, Yun-Liang'
'Wang, Yu-Ling'
'Liu, Qing-Yan'

_publ_section_title
;
 Poly[[aqua(\m~7~-ethylenediaminetetraacetato)dicadmium(II)] monohydrate]
;
_journal_coeditor_code LG3036
_journal_issue 9
_journal_name_full 'Acta Crystallographica Section C'
_journal_page_first m231
_journal_page_last m234
_journal_paper_doi 10.1107/S0108270110029124
_journal_volume 66
_journal_year 2010
_chemical_formula_iupac '[Cd2 (C10 H12 N2 O8) (H2 O)], H2 O'
_chemical_formula_moiety 'C10 H14 Cd2 N2 O9, H2 O'
_chemical_formula_sum 'C10 H16 Cd2 N2 O10'
_chemical_formula_weight 549.07
_chemical_name_systematic
;
Poly[[aqua(\m~7~-ethylenediaminetetraacetato)dicadmium(II)] monohydrate]
;
_space_group_IT_number 14
_space_group_name_Hall '-P 2yn'
_symmetry_cell_setting monoclinic
_symmetry_space_group_name_Hall '-P 2yn'
_symmetry_space_group_name_H-M 'P 1 21/n 1'
_atom_sites_solution_hydrogens geom
_atom_sites_solution_primary direct
_atom_sites_solution_secondary difmap
_audit_creation_method SHELXL-97
_cell_angle_alpha 90.00
_cell_angle_beta 94.6800(10)
_cell_angle_gamma 90.00
_cell_formula_units_Z 4
_cell_length_a 8.4640(6)
_cell_length_b 19.2334(14)
_cell_length_c 9.0134(6)
_cell_measurement_reflns_used 9037
_cell_measurement_temperature 296(2)
_cell_measurement_theta_max 28.21
_cell_measurement_theta_min 2.50
_cell_volume 1462.41(18)
_computing_cell_refinement 'SAINT (Bruker, 2008)'
_computing_data_collection 'APEX2 (Bruker, 2008)'
_computing_data_reduction 'SAINT (Bruker, 2008)'
_computing_molecular_graphics 'SHELXTL97 (Sheldrick, 2008) and DIAMOND (Brandenburg, 2005)'
_computing_publication_material 'SHELXTL97 (Sheldrick, 2008)'
_computing_structure_refinement 'SHELXL97 (Sheldrick, 2008)'
_computing_structure_solution 'SHELXS97 (Sheldrick, 2008)'
_diffrn_ambient_temperature 296(2)
_diffrn_measured_fraction_theta_full 0.997
_diffrn_measured_fraction_theta_max 0.997
_diffrn_measurement_device_type 'Bruker APEXII area-detector'
_diffrn_measurement_method \w
_diffrn_radiation_monochromator graphite
_diffrn_radiation_source 'fine-focus sealed tube'
_diffrn_radiation_type MoK\a
_diffrn_radiation_wavelength 0.71073
_diffrn_reflns_av_R_equivalents 0.0274
_diffrn_reflns_av_sigmaI/netI 0.0235
_diffrn_reflns_limit_h_max 11
_diffrn_reflns_limit_h_min -11
_diffrn_reflns_limit_k_max 24
_diffrn_reflns_limit_k_min -25
_diffrn_reflns_limit_l_max 11
_diffrn_reflns_limit_l_min -11
_diffrn_reflns_number 13303
_diffrn_reflns_theta_full 28.21
_diffrn_reflns_theta_max 28.21
_diffrn_reflns_theta_min 2.50
_diffrn_standards_decay_% 0
_diffrn_standards_number 0
_exptl_absorpt_coefficient_mu 2.967
_exptl_absorpt_correction_T_max 0.794
_exptl_absorpt_correction_T_min 0.521
_exptl_absorpt_correction_type multi-scan
_exptl_absorpt_process_details '(SADABS; Sheldrick, 1996)'
_exptl_crystal_colour colourless
_exptl_crystal_density_diffrn 2.494
_exptl_crystal_density_method 'not measured'
_exptl_crystal_description block
_exptl_crystal_F_000 1064
_exptl_crystal_size_max 0.41
_exptl_crystal_size_mid 0.21
_exptl_crystal_size_min 0.09
_refine_diff_density_max 0.510
_refine_diff_density_min -1.204
_refine_ls_extinction_method none
_refine_ls_goodness_of_fit_ref 1.031
_refine_ls_hydrogen_treatment constr
_refine_ls_matrix_type full
_refine_ls_number_parameters 217
_refine_ls_number_reflns 3590
_refine_ls_number_restraints 0
_refine_ls_restrained_S_all 1.031
_refine_ls_R_factor_all 0.0284
_refine_ls_R_factor_gt 0.0263
_refine_ls_shift/su_max 0.001
_refine_ls_shift/su_mean 0.000
_refine_ls_structure_factor_coef Fsqd
_refine_ls_weighting_details 'calc w=1/[\s^2^(Fo^2^)+(0.0305P)^2^+5.9512P] where P=(Fo^2^+2Fc^2^)/3'
_refine_ls_weighting_scheme calc
_refine_ls_wR_factor_gt 0.0719
_refine_ls_wR_factor_ref 0.0731
_reflns_number_gt 3363
_reflns_number_total 3590
_reflns_threshold_expression I>2\s(I)
_cod_data_source_file lg3036.cif
_cod_data_source_block global
_cod_original_sg_symbol_H-M 'P 21/n'
_cod_database_code 2017848

loop_
_symmetry_equiv_pos_as_xyz
'x, y, z'
'-x+1/2, y+1/2, -z+1/2'
'-x, -y, -z'
'x-1/2, -y-1/2, z-1/2'

loop_
_atom_site_type_symbol
_atom_site_label
_atom_site_fract_x
_atom_site_fract_y
_atom_site_fract_z
_atom_site_U_iso_or_equiv
_atom_site_adp_type
_atom_site_calc_flag
_atom_site_refinement_flags
_atom_site_occupancy
_atom_site_disorder_assembly
_atom_site_disorder_group
Cd Cd1 0.14670(3) 0.059094(11) 0.42128(3) 0.01504(7) Uani d . 1 . .
Cd Cd2 0.68147(3) 0.061745(12) 0.92704(3) 0.01784(8) Uani d . 1 . .
O O1 0.2840(3) 0.05939(15) 0.6605(3) 0.0319(6) Uani d . 1 . .
O O1W 0.1980(5) 0.17901(19) 0.9593(4) 0.0536(9) Uani d . 1 . .
H H1W 0.1295 0.1483 0.9764 0.080 Uiso d R 1 . .
H H2W 0.2732 0.1515 0.9428 0.080 Uiso d R 1 . .
O O2 0.4683(3) 0.11462(15) 0.8045(3) 0.0276(6) Uani d . 1 . .
O O3 0.3344(3) 0.02003(13) 0.2703(3) 0.0221(5) Uani d . 1 . .
O O4 0.4966(4) 0.05240(15) 0.1068(3) 0.0329(6) Uani d . 1 . .
O O5 -0.0699(3) 0.05479(12) 0.5810(3) 0.0247(5) Uani d . 1 . .
O O6 -0.1510(4) 0.11574(15) 0.7733(3) 0.0322(6) Uani d . 1 . .
O O7 -0.0012(3) 0.08536(15) 0.1981(3) 0.0269(6) Uani d . 1 . .
O O8 -0.2163(3) 0.14081(13) 0.1001(3) 0.0242(5) Uani d . 1 . .
O O9 0.8273(3) -0.01954(14) 1.0645(3) 0.0273(6) Uani d . 1 . .
H H9C 0.9065 0.0038 1.1007 0.041 Uiso d R 1 . .
H H9D 0.8001 -0.0368 1.1453 0.041 Uiso d R 1 . .
N N1 0.3655(3) 0.14161(14) 0.4254(3) 0.0155(5) Uani d . 1 . .
N N2 0.0256(3) 0.17076(14) 0.4436(3) 0.0165(5) Uani d . 1 . .
C C1 0.3067(4) 0.21129(17) 0.4640(4) 0.0188(6) Uani d . 1 . .
H H1A 0.3757 0.2465 0.4272 0.023 Uiso calc R 1 . .
H H1B 0.3108 0.2157 0.5714 0.023 Uiso calc R 1 . .
C C2 0.1381(4) 0.22411(18) 0.3989(4) 0.0199(6) Uani d . 1 . .
H H2A 0.1037 0.2694 0.4310 0.024 Uiso calc R 1 . .
H H2B 0.1364 0.2249 0.2911 0.024 Uiso calc R 1 . .
C C3 0.4865(4) 0.1179(2) 0.5407(4) 0.0216(7) Uani d . 1 . .
H H3A 0.5607 0.1554 0.5661 0.026 Uiso calc R 1 . .
H H3B 0.5451 0.0793 0.5031 0.026 Uiso calc R 1 . .
C C4 0.4074(4) 0.09524(19) 0.6796(4) 0.0220(7) Uani d . 1 . .
C C5 0.4234(4) 0.13902(17) 0.2772(4) 0.0187(6) Uani d . 1 . .
H H5A 0.5309 0.1568 0.2823 0.022 Uiso calc R 1 . .
H H5B 0.3580 0.1688 0.2106 0.022 Uiso calc R 1 . .
C C6 0.4213(4) 0.06559(17) 0.2143(4) 0.0184(6) Uani d . 1 . .
C C7 -0.0146(4) 0.17706(17) 0.5982(4) 0.0188(6) Uani d . 1 . .
H H7A -0.0905 0.2145 0.6050 0.023 Uiso calc R 1 . .
H H7B 0.0801 0.1891 0.6608 0.023 Uiso calc R 1 . .
C C8 -0.0848(4) 0.10982(17) 0.6562(4) 0.0174(6) Uani d . 1 . .
C C9 -0.1197(4) 0.17249(19) 0.3425(4) 0.0210(7) Uani d . 1 . .
H H9B -0.1428 0.2204 0.3149 0.025 Uiso calc R 1 . .
H H9A -0.2071 0.1553 0.3953 0.025 Uiso calc R 1 . .
C C10 -0.1098(4) 0.12981(18) 0.2014(4) 0.0186(6) Uani d . 1 . .

loop_
_atom_site_aniso_label
_atom_site_aniso_U_11
_atom_site_aniso_U_22
_atom_site_aniso_U_33
_atom_site_aniso_U_12
_atom_site_aniso_U_13
_atom_site_aniso_U_23
Cd1 0.01578(12) 0.01422(12) 0.01525(13) -0.00099(8) 0.00208(8) -0.00100(8)
Cd2 0.02047(13) 0.02023(13) 0.01275(13) -0.00042(8) 0.00100(8) -0.00217(8)
O1 0.0324(15) 0.0417(17) 0.0206(13) -0.0122(12) -0.0048(11) 0.0092(11)
O1W 0.070(3) 0.0403(19) 0.050(2) -0.0054(17) 0.0025(18) -0.0011(16)
O2 0.0296(13) 0.0371(15) 0.0150(12) 0.0079(11) -0.0056(10) -0.0027(11)
O3 0.0238(12) 0.0189(12) 0.0247(13) -0.0030(9) 0.0075(10) -0.0044(10)
O4 0.0396(16) 0.0387(16) 0.0227(14) -0.0024(13) 0.0155(12) -0.0081(12)
O5 0.0299(13) 0.0170(12) 0.0290(14) -0.0039(10) 0.0123(11) -0.0035(10)
O6 0.0424(16) 0.0318(15) 0.0247(14) -0.0105(12) 0.0170(12) -0.0059(11)
O7 0.0255(13) 0.0324(14) 0.0217(13) 0.0110(11) -0.0053(10) -0.0099(11)
O8 0.0294(13) 0.0231(12) 0.0185(12) -0.0001(10) -0.0071(10) -0.0010(10)
O9 0.0309(14) 0.0273(14) 0.0236(14) 0.0009(11) 0.0017(11) 0.0014(10)
N1 0.0163(12) 0.0173(13) 0.0130(13) -0.0013(10) 0.0009(9) -0.0007(10)
N2 0.0179(12) 0.0171(13) 0.0142(13) -0.0006(10) 0.0001(10) -0.0010(10)
C1 0.0194(15) 0.0157(14) 0.0218(16) -0.0049(12) 0.0042(12) -0.0038(12)
C2 0.0229(16) 0.0169(15) 0.0201(16) 0.0000(12) 0.0036(12) 0.0024(12)
C3 0.0174(15) 0.0294(18) 0.0175(16) -0.0021(13) -0.0006(12) -0.0002(13)
C4 0.0226(16) 0.0244(17) 0.0185(17) 0.0025(13) -0.0019(13) 0.0020(13)
C5 0.0228(15) 0.0179(15) 0.0157(15) -0.0032(12) 0.0043(12) -0.0006(12)
C6 0.0209(15) 0.0215(16) 0.0129(14) 0.0010(12) 0.0024(11) -0.0021(12)
C7 0.0260(16) 0.0149(14) 0.0159(15) -0.0007(12) 0.0036(12) -0.0037(12)
C8 0.0174(14) 0.0198(15) 0.0150(15) -0.0023(12) 0.0016(11) -0.0003(12)
C9 0.0195(15) 0.0255(17) 0.0178(16) 0.0045(13) -0.0009(12) -0.0045(13)
C10 0.0210(15) 0.0201(15) 0.0144(15) -0.0035(12) -0.0001(11) 0.0008(12)

loop_
_atom_type_symbol
_atom_type_description
_atom_type_scat_dispersion_real
_atom_type_scat_dispersion_imag
_atom_type_scat_source
C C 0.0033 0.0016 'International Tables Vol C Tables 4.2.6.8 and 6.1.1.4'
H H 0.0000 0.0000 'International Tables Vol C Tables 4.2.6.8 and 6.1.1.4'
Cd Cd -0.8075 1.2024 'International Tables Vol C Tables 4.2.6.8 and 6.1.1.4'
N N 0.0061 0.0033 'International Tables Vol C Tables 4.2.6.8 and 6.1.1.4'
O O 0.0106 0.0060 'International Tables Vol C Tables 4.2.6.8 and 6.1.1.4'

loop_
_geom_angle_atom_site_label_1
_geom_angle_atom_site_label_2
_geom_angle_atom_site_label_3
_geom_angle_site_symmetry_1
_geom_angle_site_symmetry_3
_geom_angle
_geom_angle_publ_flag
O5 Cd1 O3 3_556 . 83.75(9) yes
O5 Cd1 O7 3_556 . 93.88(10) yes
O3 Cd1 O7 . . 84.76(9) yes
O5 Cd1 O1 3_556 . 97.39(10) yes
O3 Cd1 O1 . . 103.21(10) yes
O7 Cd1 O1 . . 166.82(10) yes
O5 Cd1 N2 3_556 . 137.48(9) ?
O3 Cd1 N2 . . 131.56(9) ?
O7 Cd1 N2 . . 71.06(9) yes
O1 Cd1 N2 . . 95.93(10) yes
O5 Cd1 O5 3_556 . 75.17(10) yes
O3 Cd1 O5 . . 158.86(8) ?
O7 Cd1 O5 . . 98.08(10) yes
O1 Cd1 O5 . . 78.34(10) yes
N2 Cd1 O5 . . 68.34(9) yes
O5 Cd1 N1 3_556 . 147.13(9) ?
O3 Cd1 N1 . . 70.20(9) yes
O7 Cd1 N1 . . 103.02(10) yes
O1 Cd1 N1 . . 70.62(9) yes
N2 Cd1 N1 . . 75.21(9) yes
O5 Cd1 N1 . . 128.62(9) ?
O2 Cd2 O9 . . 159.61(10) ?
O2 Cd2 O8 . 1_656 105.87(9) yes
O9 Cd2 O8 . 1_656 85.88(10) yes
O2 Cd2 O6 . 1_655 90.53(11) yes
O9 Cd2 O6 . 1_655 107.53(11) yes
O8 Cd2 O6 1_656 1_655 83.94(10) yes
O2 Cd2 O4 . 1_556 79.78(11) yes
O9 Cd2 O4 . 1_556 86.25(10) yes
O8 Cd2 O4 1_656 1_556 79.47(10) yes
O6 Cd2 O4 1_655 1_556 157.61(10) ?
O2 Cd2 O3 . 3_656 86.47(9) yes
O9 Cd2 O3 . 3_656 87.02(9) yes
O8 Cd2 O3 1_656 3_656 160.80(9) yes
O6 Cd2 O3 1_655 3_656 81.24(9) yes
O4 Cd2 O3 1_556 3_656 117.83(9) yes
C4 O1 Cd1 . . 118.0(2) ?
H1W O1W H2W . . 97.5 ?
C4 O2 Cd2 . . 123.6(2) ?
C6 O3 Cd1 . . 117.3(2) ?
C6 O3 Cd2 . 3_656 99.1(2) ?
Cd1 O3 Cd2 . 3_656 131.40(11) ?
C6 O4 Cd2 . 1_554 161.0(3) ?
C8 O5 Cd1 . 3_556 139.8(2) ?
C8 O5 Cd1 . . 113.7(2) ?
Cd1 O5 Cd1 3_556 . 104.83(10) ?
C8 O6 Cd2 . 1_455 144.3(2) ?
C10 O7 Cd1 . . 117.9(2) ?
C10 O8 Cd2 . 1_454 126.5(2) ?
Cd2 O9 H9C . . 102.7 ?
Cd2 O9 H9D . . 124.0 ?
H9C O9 H9D . . 98.0 ?
C5 N1 C3 . . 111.7(3) ?
C5 N1 C1 . . 112.9(3) ?
C3 N1 C1 . . 110.0(3) ?
C5 N1 Cd1 . . 105.98(19) ?
C3 N1 Cd1 . . 107.09(19) ?
C1 N1 Cd1 . . 108.87(18) ?
C7 N2 C9 . . 109.9(3) ?
C7 N2 C2 . . 114.0(3) ?
C9 N2 C2 . . 109.9(3) ?
C7 N2 Cd1 . . 106.73(19) ?
C9 N2 Cd1 . . 108.09(19) ?
C2 N2 Cd1 . . 108.04(19) ?
N1 C1 C2 . . 112.3(3) ?
N1 C1 H1A . . 109.1 ?
C2 C1 H1A . . 109.1 ?
N1 C1 H1B . . 109.1 ?
C2 C1 H1B . . 109.1 ?
H1A C1 H1B . . 107.9 ?
N2 C2 C1 . . 112.8(3) ?
N2 C2 H2A . . 109.0 ?
C1 C2 H2A . . 109.0 ?
N2 C2 H2B . . 109.0 ?
C1 C2 H2B . . 109.0 ?
H2A C2 H2B . . 107.8 ?
N1 C3 C4 . . 109.9(3) ?
N1 C3 H3A . . 109.7 ?
C4 C3 H3A . . 109.7 ?
N1 C3 H3B . . 109.7 ?
C4 C3 H3B . . 109.7 ?
H3A C3 H3B . . 108.2 ?
O1 C4 O2 . . 124.2(3) ?
O1 C4 C3 . . 117.4(3) ?
O2 C4 C3 . . 118.3(3) ?
N1 C5 C6 . . 112.2(3) ?
N1 C5 H5A . . 109.2 ?
C6 C5 H5A . . 109.2 ?
N1 C5 H5B . . 109.2 ?
C6 C5 H5B . . 109.2 ?
H5A C5 H5B . . 107.9 ?
O4 C6 O3 . . 121.6(3) ?
O4 C6 C5 . . 119.6(3) ?
O3 C6 C5 . . 118.7(3) ?
N2 C7 C8 . . 112.4(3) ?
N2 C7 H7A . . 109.1 ?
C8 C7 H7A . . 109.1 ?
N2 C7 H7B . . 109.1 ?
C8 C7 H7B . . 109.1 ?
H7A C7 H7B . . 107.9 ?
O6 C8 O5 . . 127.1(3) ?
O6 C8 C7 . . 115.3(3) ?
O5 C8 C7 . . 117.6(3) ?
N2 C9 C10 . . 113.9(3) ?
N2 C9 H9B . . 108.8 ?
C10 C9 H9B . . 108.8 ?
N2 C9 H9A . . 108.8 ?
C10 C9 H9A . . 108.8 ?
H9B C9 H9A . . 107.7 ?
O8 C10 O7 . . 125.7(3) ?
O8 C10 C9 . . 115.7(3) ?
O7 C10 C9 . . 118.5(3) ?

loop_
_geom_bond_atom_site_label_1
_geom_bond_atom_site_label_2
_geom_bond_site_symmetry_2
_geom_bond_distance
_geom_bond_publ_flag
Cd1 O5 3_556 2.284(2) yes
Cd1 O3 . 2.300(2) yes
Cd1 O7 . 2.336(3) yes
Cd1 O1 . 2.365(3) yes
Cd1 N2 . 2.395(3) yes
Cd1 O5 . 2.423(3) yes
Cd1 N1 . 2.437(3) yes
Cd2 O2 . 2.277(3) yes
Cd2 O9 . 2.292(3) yes
Cd2 O8 1_656 2.297(2) yes
Cd2 O6 1_655 2.309(3) yes
Cd2 O4 1_556 2.349(3) yes
Cd2 O3 3_656 2.370(2) yes
Cd2 O4 3_656 2.667(3) ?
O1 C4 . 1.252(4) ?
O1W H1W . 0.8501 ?
O1W H2W . 0.8500 ?
O2 C4 . 1.256(4) ?
O3 C6 . 1.275(4) ?
O3 Cd2 3_656 2.370(2) ?
O4 C6 . 1.229(4) ?
O4 Cd2 1_554 2.349(3) ?
O5 C8 . 1.269(4) ?
O5 Cd1 3_556 2.284(2) ?
O6 C8 . 1.240(4) ?
O6 Cd2 1_455 2.309(3) ?
O7 C10 . 1.257(4) ?
O8 C10 . 1.248(4) ?
O8 Cd2 1_454 2.297(2) ?
O9 H9C . 0.8500 ?
O9 H9D . 0.8500 ?
N1 C5 . 1.461(4) ?
N1 C3 . 1.471(4) ?
N1 C1 . 1.481(4) ?
N2 C7 . 1.466(4) ?
N2 C9 . 1.469(4) ?
N2 C2 . 1.478(4) ?
C1 C2 . 1.518(5) ?
C1 H1A . 0.9700 ?
C1 H1B . 0.9700 ?
C2 H2A . 0.9700 ?
C2 H2B . 0.9700 ?
C3 C4 . 1.531(5) ?
C3 H3A . 0.9700 ?
C3 H3B . 0.9700 ?
C5 C6 . 1.522(5) ?
C5 H5A . 0.9700 ?
C5 H5B . 0.9700 ?
C7 C8 . 1.533(4) ?
C7 H7A . 0.9700 ?
C7 H7B . 0.9700 ?
C9 C10 . 1.522(5) ?
C9 H9B . 0.9700 ?
C9 H9A . 0.9700 ?

loop_
_geom_hbond_atom_site_label_D
_geom_hbond_atom_site_label_H
_geom_hbond_atom_site_label_A
_geom_hbond_site_symmetry_A
_geom_hbond_distance_DH
_geom_hbond_distance_HA
_geom_hbond_distance_DA
_geom_hbond_angle_DHA
_geom_hbond_publ_flag
O9 H9C O7 1_656 0.85 1.93 2.710(4) 151 yes
O9 H9D O1 3_657 0.85 1.99 2.828(4) 168 yes
O1W H1W O9 3_657 0.85 2.53 3.081(5) 122 yes
O1W H2W O2 . 0.85 2.26 3.038(5) 151 yes
C5 H5B O1W 1_554 0.97 2.55 3.399(5) 146 yes
